data_4081623
loop_
_publ_author_name
'Higgins, Jessica A.'
'Cloke, F. Geoffrey N.'
'Roe, S. Mark'

_publ_section_title
;
 Synthesis and CO2Insertion Chemistry of Uranium(IV) Mixed-Sandwich Alkyl
 and Hydride Complexes
;
_journal_issue 19
_journal_name_full Organometallics
_journal_page_first 5244
_journal_paper_doi 10.1021/om400720m
_journal_volume 32
_journal_year 2013
_chemical_compound_source 'synthesis as described'
_chemical_formula_moiety 'C40 H74 Si3 U'
_chemical_formula_sum 'C40 H74 Si3 U'
_chemical_formula_weight 877.29
_chemical_name_common complex_4_monoTMS
_chemical_name_systematic
;
 ?
;
_space_group_IT_number 52
_symmetry_cell_setting orthorhombic
_symmetry_Int_Tables_number 52
_symmetry_space_group_name_Hall '-P 2n 2b'
_symmetry_space_group_name_H-M 'P b n n'
_atom_sites_solution_hydrogens geom
_atom_sites_solution_primary direct
_atom_sites_solution_secondary difmap
_audit_conform_dict_location ftp://ftp.iucr.org/pub/cif_core.dic
_audit_conform_dict_name cif_core.dic
_audit_conform_dict_version 2.4
_audit_creation_date 2013-06-25T13:50:11-00:00
_audit_creation_method 'WinGX routine CIF_UPDATE'
_cell_angle_alpha 90
_cell_angle_beta 90
_cell_angle_gamma 90
_cell_formula_units_Z 8
_cell_length_a 11.53540(10)
_cell_length_b 21.3908(2)
_cell_length_c 34.3625(3)
_cell_measurement_reflns_used 120524
_cell_measurement_temperature 173(2)
_cell_measurement_theta_max 27.485
_cell_measurement_theta_min 0.998
_cell_measurement_wavelength 0.71073
_cell_volume 8479.00(13)
_computing_cell_refinement 'HKL Scalepack (Otwinowski & Minor 1997)'
_computing_data_collection 'Collect (Bruker AXS BV, 1997-2004)'
_computing_data_reduction 'HKL Denzo and Scalepack (Otwinowski & Minor 1997)'
_computing_molecular_graphics 'Ortep-3 for Windows (Farrugia, 1997)'
_computing_publication_material 'WinGX publication routines (Farrugia, 1999)'
_computing_structure_refinement 'SHELXL-97 (Sheldrick, 1997)'
_computing_structure_solution 'SHELXS-97 (Sheldrick, 1990)'
_diffrn_ambient_temperature 173(2)
_diffrn_detector 'CCD plate'
_diffrn_detector_area_resol_mean 9
_diffrn_measured_fraction_theta_full 0.999
_diffrn_measured_fraction_theta_max 0.999
_diffrn_measurement_device '95mm CCD camera on \k-goniostat'
_diffrn_measurement_device_type KappaCCD
_diffrn_measurement_method 'CCD rotation images, thick slices'
_diffrn_orient_matrix_type 'by Bruker AXS Collect from scalepack cell'
_diffrn_orient_matrix_UB_11 0.70832E-2
_diffrn_orient_matrix_UB_12 -0.456788E-1
_diffrn_orient_matrix_UB_13 -0.57167E-2
_diffrn_orient_matrix_UB_21 -0.765477E-1
_diffrn_orient_matrix_UB_22 0.9552E-3
_diffrn_orient_matrix_UB_23 -0.136461E-1
_diffrn_orient_matrix_UB_31 0.400672E-1
_diffrn_orient_matrix_UB_32 0.99001E-2
_diffrn_orient_matrix_UB_33 -0.02506
_diffrn_radiation_monochromator graphite
_diffrn_radiation_probe x-ray
_diffrn_radiation_type MoK\a
_diffrn_radiation_wavelength 0.71073
_diffrn_reflns_av_R_equivalents 0.1037
_diffrn_reflns_av_unetI/netI 0.0442
_diffrn_reflns_limit_h_max 14
_diffrn_reflns_limit_h_min -14
_diffrn_reflns_limit_k_max 27
_diffrn_reflns_limit_k_min -27
_diffrn_reflns_limit_l_max 44
_diffrn_reflns_limit_l_min -44
_diffrn_reflns_number 125151
_diffrn_reflns_theta_full 27.48
_diffrn_reflns_theta_max 27.48
_diffrn_reflns_theta_min 2.24
_diffrn_source 'Enraf Nonius FR590'
_exptl_absorpt_coefficient_mu 3.938
_exptl_absorpt_correction_T_max 0.7605
_exptl_absorpt_correction_T_min 0.6199
_exptl_absorpt_correction_type multi-scan
_exptl_absorpt_process_details
;
        [c.f. r.h. blessing, acta cryst. (1995), a51, 33-38]
;
_exptl_crystal_colour colourless
_exptl_crystal_density_diffrn 1.374
_exptl_crystal_density_method 'not measured'
_exptl_crystal_description prism
_exptl_crystal_F_000 3584
_exptl_crystal_size_max 0.12
_exptl_crystal_size_mid 0.08
_exptl_crystal_size_min 0.06
_refine_diff_density_max 0.737
_refine_diff_density_min -1.162
_refine_diff_density_rms 0.188
_refine_ls_extinction_method none
_refine_ls_goodness_of_fit_ref 0.962
_refine_ls_hydrogen_treatment constr
_refine_ls_matrix_type full
_refine_ls_number_parameters 417
_refine_ls_number_reflns 9712
_refine_ls_number_restraints 0
_refine_ls_restrained_S_all 0.962
_refine_ls_R_factor_all 0.0632
_refine_ls_R_factor_gt 0.0329
_refine_ls_shift/su_max 0.006
_refine_ls_shift/su_mean 0
_refine_ls_structure_factor_coef Fsqd
_refine_ls_weighting_details 'calc w=1/[\s^2^(Fo^2^)+(0.0536P)^2^+0.5921P] where P=(Fo^2^+2Fc^2^)/3'
_refine_ls_weighting_scheme calc
_refine_ls_wR_factor_gt 0.0759
_refine_ls_wR_factor_ref 0.0882
_reflns_number_gt 6939
_reflns_number_total 9712
_reflns_threshold_expression >2sigma(I)
_cod_data_source_file om400720m_si_002.cif
_cod_data_source_block 4
_cod_database_code 4081623

loop_
_symmetry_equiv_pos_as_xyz
'x, y, z'
'-x+1/2, -y+1/2, z+1/2'
'x, -y+1/2, -z'
'-x+1/2, y, -z+1/2'
'-x, -y, -z'
'x-1/2, y-1/2, -z-1/2'
'-x, y-1/2, z'
'x-1/2, -y, z-1/2'

loop_
_atom_site_label
_atom_site_type_symbol
_atom_site_fract_x
_atom_site_fract_y
_atom_site_fract_z
_atom_site_U_iso_or_equiv
_atom_site_adp_type
_atom_site_occupancy
_atom_site_symmetry_multiplicity
_atom_site_calc_flag
_atom_site_refinement_flags
C1 C 0.6067(3) 0.83204(17) 0.34646(10) 0.0220(8) Uani 1 1 d .
C2 C 0.7232(3) 0.83949(18) 0.33422(11) 0.0220(8) Uani 1 1 d .
H2 H 0.7555 0.8007 0.3262 0.026 Uiso 1 1 calc R
C3 C 0.8050(3) 0.88847(18) 0.33054(11) 0.0225(9) Uani 1 1 d .
H3 H 0.8777 0.873 0.3218 0.027 Uiso 1 1 calc R
C4 C 0.8090(3) 0.95456(17) 0.33624(11) 0.0207(8) Uani 1 1 d .
C5 C 0.7207(3) 0.99710(18) 0.34748(11) 0.0240(9) Uani 1 1 d .
H5 H 0.7488 1.0386 0.3502 0.029 Uiso 1 1 calc R
C6 C 0.6015(3) 0.99231(18) 0.35554(11) 0.0243(9) Uani 1 1 d .
H6 H 0.5667 1.0322 0.3588 0.029 Uiso 1 1 calc R
C7 C 0.5211(3) 0.94409(17) 0.36003(11) 0.0238(9) Uani 1 1 d .
H7 H 0.4456 0.9593 0.3657 0.029 Uiso 1 1 calc R
C8 C 0.5249(3) 0.87832(18) 0.35816(11) 0.0242(9) Uani 1 1 d .
H8 H 0.4545 0.8601 0.367 0.029 Uiso 1 1 calc R
C9 C 0.6497(4) 0.68526(18) 0.34181(13) 0.0350(10) Uani 1 1 d .
H9 H 0.7236 0.7013 0.3303 0.042 Uiso 1 1 calc R
C10 C 0.6770(4) 0.6660(2) 0.38370(16) 0.0479(13) Uani 1 1 d .
H10A H 0.6102 0.644 0.3948 0.072 Uiso 1 1 calc R
H10B H 0.6937 0.7033 0.3992 0.072 Uiso 1 1 calc R
H10C H 0.7447 0.6383 0.3839 0.072 Uiso 1 1 calc R
C11 C 0.6144(4) 0.6275(2) 0.31762(15) 0.0492(13) Uani 1 1 d .
H11A H 0.6744 0.5952 0.3199 0.074 Uiso 1 1 calc R
H11B H 0.6058 0.6395 0.2903 0.074 Uiso 1 1 calc R
H11C H 0.5406 0.611 0.3273 0.074 Uiso 1 1 calc R
C12 C 0.4824(4) 0.7526(2) 0.28628(13) 0.0449(12) Uani 1 1 d .
H12 H 0.4494 0.7102 0.2809 0.054 Uiso 1 1 calc R
C13 C 0.5791(5) 0.7637(3) 0.25644(14) 0.0571(15) Uani 1 1 d .
H13A H 0.5471 0.7605 0.2301 0.086 Uiso 1 1 calc R
H13B H 0.6398 0.7321 0.2599 0.086 Uiso 1 1 calc R
H13C H 0.612 0.8054 0.2603 0.086 Uiso 1 1 calc R
C14 C 0.3837(5) 0.8002(3) 0.28049(17) 0.0687(17) Uani 1 1 d .
H14A H 0.4119 0.8422 0.2867 0.103 Uiso 1 1 calc R
H14B H 0.3189 0.7896 0.2977 0.103 Uiso 1 1 calc R
H14C H 0.3574 0.7989 0.2534 0.103 Uiso 1 1 calc R
C15 C 0.4102(4) 0.7396(2) 0.37178(14) 0.0356(11) Uani 1 1 d .
H15 H 0.3551 0.7746 0.366 0.043 Uiso 1 1 calc R
C16 C 0.3437(4) 0.6786(2) 0.36301(15) 0.0493(13) Uani 1 1 d .
H16A H 0.3926 0.6426 0.3695 0.074 Uiso 1 1 calc R
H16B H 0.3236 0.6771 0.3353 0.074 Uiso 1 1 calc R
H16C H 0.2726 0.6772 0.3786 0.074 Uiso 1 1 calc R
C17 C 0.4378(4) 0.7442(2) 0.41546(14) 0.0480(13) Uani 1 1 d .
H17A H 0.3655 0.748 0.4302 0.072 Uiso 1 1 calc R
H17B H 0.4863 0.781 0.4202 0.072 Uiso 1 1 calc R
H17C H 0.4793 0.7065 0.4238 0.072 Uiso 1 1 calc R
C18 C 1.0596(3) 0.9644(2) 0.36379(12) 0.0322(10) Uani 1 1 d .
H18 H 1.036 0.9207 0.3705 0.039 Uiso 1 1 calc R
C19 C 1.0389(5) 1.0022(3) 0.40076(13) 0.0549(15) Uani 1 1 d .
H19A H 1.0811 0.983 0.4224 0.082 Uiso 1 1 calc R
H19B H 0.9558 1.0028 0.4067 0.082 Uiso 1 1 calc R
H19C H 1.0666 1.0451 0.3969 0.082 Uiso 1 1 calc R
C20 C 1.1885(4) 0.9601(3) 0.35417(17) 0.0599(16) Uani 1 1 d .
H20A H 1.2178 1.0017 0.3473 0.09 Uiso 1 1 calc R
H20B H 1.1997 0.9316 0.3322 0.09 Uiso 1 1 calc R
H20C H 1.2308 0.9443 0.3769 0.09 Uiso 1 1 calc R
C21 C 1.0047(4) 0.9527(2) 0.27564(12) 0.0362(11) Uani 1 1 d .
H21 H 1.0343 0.9099 0.2819 0.043 Uiso 1 1 calc R
C22 C 0.9045(4) 0.9442(2) 0.24642(12) 0.0460(12) Uani 1 1 d .
H22A H 0.8671 0.9846 0.2417 0.069 Uiso 1 1 calc R
H22B H 0.8476 0.9148 0.2571 0.069 Uiso 1 1 calc R
H22C H 0.935 0.9278 0.2219 0.069 Uiso 1 1 calc R
C23 C 1.1028(4) 0.9873(3) 0.25575(15) 0.0642(17) Uani 1 1 d .
H23A H 1.1321 0.9621 0.234 0.096 Uiso 1 1 calc R
H23B H 1.1655 0.9946 0.2745 0.096 Uiso 1 1 calc R
H23C H 1.0743 1.0274 0.2459 0.096 Uiso 1 1 calc R
C24 C 0.9443(4) 1.07759(18) 0.32054(14) 0.0338(10) Uani 1 1 d .
H24 H 0.9065 1.0915 0.3453 0.041 Uiso 1 1 calc R
C25 C 0.8664(4) 1.10065(19) 0.28729(14) 0.0454(12) Uani 1 1 d .
H25A H 0.855 1.1459 0.2897 0.068 Uiso 1 1 calc R
H25B H 0.7911 1.0795 0.2887 0.068 Uiso 1 1 calc R
H25C H 0.9033 1.0913 0.2623 0.068 Uiso 1 1 calc R
C26 C 1.0620(4) 1.1117(2) 0.31851(16) 0.0516(14) Uani 1 1 d .
H26A H 1.1004 1.1018 0.2938 0.077 Uiso 1 1 calc R
H26B H 1.1111 1.0982 0.3402 0.077 Uiso 1 1 calc R
H26C H 1.0494 1.157 0.3202 0.077 Uiso 1 1 calc R
C27 C 0.6526(4) 0.89739(18) 0.47688(12) 0.0283(10) Uani 1 1 d .
C28 C 0.7484(4) 0.9402(2) 0.47566(11) 0.0293(9) Uani 1 1 d .
C29 C 0.7085(4) 0.99603(19) 0.45816(11) 0.0281(9) Uani 1 1 d .
C30 C 0.5899(4) 0.98897(19) 0.44938(11) 0.0292(10) Uani 1 1 d .
C31 C 0.5551(4) 0.92807(19) 0.46034(11) 0.0276(9) Uani 1 1 d .
C32 C 0.6502(4) 0.8351(2) 0.49693(12) 0.0411(11) Uani 1 1 d .
H32A H 0.5935 0.8362 0.5181 0.062 Uiso 1 1 calc R
H32B H 0.7272 0.8259 0.5075 0.062 Uiso 1 1 calc R
H32C H 0.6284 0.8026 0.4782 0.062 Uiso 1 1 calc R
C33 C 0.8653(4) 0.9313(2) 0.49401(13) 0.0457(12) Uani 1 1 d .
H33A H 0.9259 0.9382 0.4745 0.068 Uiso 1 1 calc R
H33B H 0.8714 0.8886 0.5042 0.068 Uiso 1 1 calc R
H33C H 0.875 0.9612 0.5154 0.068 Uiso 1 1 calc R
C34 C 0.7764(4) 1.0570(2) 0.45416(14) 0.0424(12) Uani 1 1 d .
H34A H 0.7407 1.0892 0.4705 0.064 Uiso 1 1 calc R
H34B H 0.7753 1.0706 0.4269 0.064 Uiso 1 1 calc R
H34C H 0.8567 1.0503 0.4625 0.064 Uiso 1 1 calc R
C35 C 0.5066(4) 1.0404(2) 0.43859(12) 0.0421(12) Uani 1 1 d .
H35A H 0.466 1.0548 0.462 0.063 Uiso 1 1 calc R
H35B H 0.4501 1.0244 0.4198 0.063 Uiso 1 1 calc R
H35C H 0.5495 1.0753 0.427 0.063 Uiso 1 1 calc R
C36 C 0.4321(4) 0.9048(2) 0.46020(14) 0.0407(12) Uani 1 1 d .
H36A H 0.3828 0.9343 0.4745 0.061 Uiso 1 1 calc R
H36B H 0.4286 0.8637 0.4728 0.061 Uiso 1 1 calc R
H36C H 0.4046 0.9013 0.4333 0.061 Uiso 1 1 calc R
C37 C 0.8464(3) 0.82409(18) 0.42038(12) 0.0300(9) Uani 1 1 d .
H37A H 0.8459 0.8309 0.4489 0.036 Uiso 1 1 calc R
H37B H 0.7973 0.7866 0.4167 0.036 Uiso 1 1 calc R
C38 C 1.1068(4) 0.8344(2) 0.44104(15) 0.0541(14) Uani 1 1 d .
H38A H 1.1118 0.8765 0.4299 0.081 Uiso 1 1 calc R
H38B H 1.1817 0.8133 0.4383 0.081 Uiso 1 1 calc R
H38C H 1.0865 0.8373 0.4687 0.081 Uiso 1 1 calc R
C39 C 1.0378(4) 0.7793(2) 0.36233(14) 0.0528(14) Uani 1 1 d .
H39A H 0.9713 0.7656 0.3467 0.079 Uiso 1 1 calc R
H39B H 1.0996 0.748 0.3606 0.079 Uiso 1 1 calc R
H39C H 1.0663 0.8194 0.3524 0.079 Uiso 1 1 calc R
C40 C 0.9957(5) 0.7073(2) 0.43622(17) 0.0624(16) Uani 1 1 d .
H40A H 0.9753 0.7095 0.4639 0.094 Uiso 1 1 calc R
H40B H 1.0738 0.6898 0.4335 0.094 Uiso 1 1 calc R
H40C H 0.94 0.6806 0.4226 0.094 Uiso 1 1 calc R
Si1 Si 0.53971(9) 0.75151(5) 0.33810(3) 0.0265(3) Uani 1 1 d .
Si2 Si 0.95695(10) 0.98924(5) 0.32366(3) 0.0250(2) Uani 1 1 d .
Si3 Si 0.99205(11) 0.78851(6) 0.41457(4) 0.0370(3) Uani 1 1 d .
U1 U 0.709266(12) 0.906084(6) 0.399998(4) 0.01910(6) Uani 1 1 d .

loop_
_atom_site_aniso_label
_atom_site_aniso_U_11
_atom_site_aniso_U_22
_atom_site_aniso_U_33
_atom_site_aniso_U_23
_atom_site_aniso_U_13
_atom_site_aniso_U_12
C1 0.019(2) 0.023(2) 0.024(2) 0.0000(16) -0.0031(16) -0.0001(16)
C2 0.025(2) 0.018(2) 0.023(2) -0.0034(15) 0.0001(17) 0.0012(16)
C3 0.017(2) 0.029(2) 0.022(2) -0.0010(16) 0.0023(15) 0.0035(16)
C4 0.022(2) 0.020(2) 0.0198(19) -0.0009(15) -0.0005(16) -0.0029(16)
C5 0.031(2) 0.019(2) 0.022(2) -0.0009(16) 0.0038(17) -0.0035(17)
C6 0.027(2) 0.018(2) 0.028(2) 0.0018(16) -0.0008(17) 0.0073(17)
C7 0.018(2) 0.023(2) 0.031(2) -0.0010(17) 0.0005(17) 0.0033(17)
C8 0.020(2) 0.026(2) 0.027(2) -0.0013(17) -0.0008(17) 0.0004(17)
C9 0.030(3) 0.023(2) 0.052(3) -0.005(2) 0.009(2) -0.0046(19)
C10 0.044(3) 0.033(3) 0.067(3) 0.007(3) -0.010(3) 0.008(2)
C11 0.048(3) 0.025(3) 0.074(4) -0.015(2) 0.005(3) -0.003(2)
C12 0.054(3) 0.040(3) 0.041(3) 0.000(2) -0.018(2) -0.020(2)
C13 0.080(4) 0.058(4) 0.034(3) -0.003(2) -0.003(3) -0.015(3)
C14 0.058(4) 0.078(4) 0.070(4) 0.016(3) -0.035(3) -0.004(3)
C15 0.025(2) 0.025(2) 0.057(3) 0.004(2) 0.006(2) -0.0004(18)
C16 0.029(3) 0.037(3) 0.083(4) 0.007(3) 0.005(3) -0.013(2)
C17 0.054(3) 0.044(3) 0.046(3) 0.003(2) 0.018(3) 0.001(3)
C18 0.027(2) 0.033(2) 0.036(3) 0.001(2) -0.0012(19) -0.003(2)
C19 0.066(4) 0.058(3) 0.041(3) -0.005(2) -0.018(3) -0.002(3)
C20 0.031(3) 0.071(4) 0.079(4) 0.019(3) -0.004(3) 0.001(3)
C21 0.036(3) 0.037(3) 0.035(3) 0.001(2) 0.011(2) 0.004(2)
C22 0.061(3) 0.052(3) 0.025(2) -0.003(2) 0.008(2) 0.003(2)
C23 0.054(3) 0.083(4) 0.055(4) -0.002(3) 0.029(3) -0.018(3)
C24 0.031(2) 0.023(2) 0.048(3) 0.0004(19) 0.003(2) -0.0079(19)
C25 0.049(3) 0.032(3) 0.055(3) 0.013(2) 0.008(3) 0.001(2)
C26 0.042(3) 0.034(3) 0.078(4) 0.001(3) 0.001(3) -0.016(2)
C27 0.037(3) 0.026(2) 0.022(2) 0.0018(16) 0.0055(18) 0.0045(19)
C28 0.035(2) 0.033(3) 0.019(2) -0.0043(18) 0.0005(18) 0.004(2)
C29 0.036(3) 0.025(2) 0.023(2) -0.0073(17) 0.0066(18) -0.0013(19)
C30 0.037(3) 0.030(2) 0.021(2) -0.0028(17) 0.0100(18) 0.0076(19)
C31 0.031(2) 0.032(2) 0.020(2) -0.0050(17) 0.0089(17) 0.0024(19)
C32 0.052(3) 0.039(3) 0.033(3) 0.007(2) 0.016(2) 0.009(2)
C33 0.048(3) 0.054(3) 0.035(3) -0.007(2) -0.014(2) 0.000(3)
C34 0.055(3) 0.027(3) 0.045(3) -0.009(2) 0.012(2) -0.006(2)
C35 0.059(3) 0.037(3) 0.031(2) -0.007(2) 0.014(2) 0.022(2)
C36 0.036(3) 0.048(3) 0.039(3) -0.007(2) 0.013(2) -0.005(2)
C37 0.028(2) 0.029(2) 0.033(2) -0.0004(19) -0.0030(19) 0.0043(19)
C38 0.036(3) 0.060(3) 0.066(4) 0.011(3) -0.007(3) 0.003(3)
C39 0.053(3) 0.053(3) 0.053(3) 0.000(3) 0.008(3) 0.024(3)
C40 0.055(4) 0.048(3) 0.084(4) 0.015(3) -0.009(3) 0.018(3)
Si1 0.0245(6) 0.0215(6) 0.0334(6) -0.0023(5) -0.0015(5) -0.0049(5)
Si2 0.0226(6) 0.0255(6) 0.0270(6) 0.0001(5) 0.0035(5) -0.0034(5)
Si3 0.0323(7) 0.0364(7) 0.0423(7) 0.0039(6) -0.0024(6) 0.0117(6)
U1 0.01997(9) 0.01873(9) 0.01861(8) -0.00048(6) 0.00077(6) 0.00125(6)

loop_
_atom_type_symbol
_atom_type_description
_atom_type_scat_dispersion_real
_atom_type_scat_dispersion_imag
_atom_type_scat_source
C C 0.0033 0.0016 'International Tables Vol C Tables 4.2.6.8 and 6.1.1.4'
H H 0 0 'International Tables Vol C Tables 4.2.6.8 and 6.1.1.4'
Si Si 0.0817 0.0704 'International Tables Vol C Tables 4.2.6.8 and 6.1.1.4'
U U -9.6767 9.6646 'International Tables Vol C Tables 4.2.6.8 and 6.1.1.4'

loop_
_geom_angle_atom_site_label_1
_geom_angle_atom_site_label_2
_geom_angle_atom_site_label_3
_geom_angle
C2 C1 C8 129.3(4)
C2 C1 Si1 116.1(3)
C8 C1 Si1 113.7(3)
C2 C1 U1 73.8(2)
C8 C1 U1 72.0(2)
Si1 C1 U1 143.97(18)
C3 C2 C1 137.9(4)
C3 C2 U1 73.8(2)
C1 C2 U1 75.6(2)
C3 C2 H2 111.1
C1 C2 H2 111.1
U1 C2 H2 137.1
C2 C3 C4 137.9(4)
C2 C3 U1 75.4(2)
C4 C3 U1 75.5(2)
C2 C3 H3 111
C4 C3 H3 111
U1 C3 H3 134.4
C5 C4 C3 130.4(3)
C5 C4 Si2 117.0(3)
C3 C4 Si2 112.5(3)
C5 C4 U1 73.6(2)
C3 C4 U1 73.5(2)
Si2 C4 U1 135.89(18)
C6 C5 C4 135.1(4)
C6 C5 U1 76.4(2)
C4 C5 U1 75.6(2)
C6 C5 H5 112.4
C4 C5 H5 112.4
U1 C5 H5 129.4
C7 C6 C5 136.5(4)
C7 C6 U1 74.8(2)
C5 C6 U1 73.2(2)
C7 C6 H6 111.8
C5 C6 H6 111.8
U1 C6 H6 138
C6 C7 C8 135.5(4)
C6 C7 U1 75.2(2)
C8 C7 U1 72.4(2)
C6 C7 H7 112.3
C8 C7 H7 112.3
U1 C7 H7 137.4
C7 C8 C1 136.6(4)
C7 C8 U1 77.0(2)
C1 C8 U1 77.1(2)
C7 C8 H8 111.7
C1 C8 H8 111.7
U1 C8 H8 127.4
C10 C9 C11 110.2(4)
C10 C9 Si1 113.6(3)
C11 C9 Si1 112.6(3)
C10 C9 H9 106.7
C11 C9 H9 106.7
Si1 C9 H9 106.7
C9 C10 H10A 109.5
C9 C10 H10B 109.5
H10A C10 H10B 109.5
C9 C10 H10C 109.5
H10A C10 H10C 109.5
H10B C10 H10C 109.5
C9 C11 H11A 109.5
C9 C11 H11B 109.5
H11A C11 H11B 109.5
C9 C11 H11C 109.5
H11A C11 H11C 109.5
H11B C11 H11C 109.5
C13 C12 C14 110.5(4)
C13 C12 Si1 112.1(3)
C14 C12 Si1 112.8(4)
C13 C12 H12 107.1
C14 C12 H12 107.1
Si1 C12 H12 107.1
C12 C13 H13A 109.5
C12 C13 H13B 109.5
H13A C13 H13B 109.5
C12 C13 H13C 109.5
H13A C13 H13C 109.5
H13B C13 H13C 109.5
C12 C14 H14A 109.5
C12 C14 H14B 109.5
H14A C14 H14B 109.5
C12 C14 H14C 109.5
H14A C14 H14C 109.5
H14B C14 H14C 109.5
C17 C15 C16 110.3(4)
C17 C15 Si1 114.9(3)
C16 C15 Si1 112.5(3)
C17 C15 H15 106.1
C16 C15 H15 106.1
Si1 C15 H15 106.1
C15 C16 H16A 109.5
C15 C16 H16B 109.5
H16A C16 H16B 109.5
C15 C16 H16C 109.5
H16A C16 H16C 109.5
H16B C16 H16C 109.5
C15 C17 H17A 109.5
C15 C17 H17B 109.5
H17A C17 H17B 109.5
C15 C17 H17C 109.5
H17A C17 H17C 109.5
H17B C17 H17C 109.5
C19 C18 C20 111.4(4)
C19 C18 Si2 111.1(3)
C20 C18 Si2 117.9(3)
C19 C18 H18 105.1
C20 C18 H18 105.1
Si2 C18 H18 105.1
C18 C19 H19A 109.5
C18 C19 H19B 109.5
H19A C19 H19B 109.5
C18 C19 H19C 109.5
H19A C19 H19C 109.5
H19B C19 H19C 109.5
C18 C20 H20A 109.5
C18 C20 H20B 109.5
H20A C20 H20B 109.5
C18 C20 H20C 109.5
H20A C20 H20C 109.5
H20B C20 H20C 109.5
C23 C21 C22 108.9(4)
C23 C21 Si2 113.9(3)
C22 C21 Si2 113.3(3)
C23 C21 H21 106.8
C22 C21 H21 106.8
Si2 C21 H21 106.8
C21 C22 H22A 109.5
C21 C22 H22B 109.5
H22A C22 H22B 109.5
C21 C22 H22C 109.5
H22A C22 H22C 109.5
H22B C22 H22C 109.5
C21 C23 H23A 109.5
C21 C23 H23B 109.5
H23A C23 H23B 109.5
C21 C23 H23C 109.5
H23A C23 H23C 109.5
H23B C23 H23C 109.5
C25 C24 C26 109.2(4)
C25 C24 Si2 114.0(3)
C26 C24 Si2 113.9(3)
C25 C24 H24 106.3
C26 C24 H24 106.3
Si2 C24 H24 106.3
C24 C25 H25A 109.5
C24 C25 H25B 109.5
H25A C25 H25B 109.5
C24 C25 H25C 109.5
H25A C25 H25C 109.5
H25B C25 H25C 109.5
C24 C26 H26A 109.5
C24 C26 H26B 109.5
H26A C26 H26B 109.5
C24 C26 H26C 109.5
H26A C26 H26C 109.5
H26B C26 H26C 109.5
C31 C27 C28 107.6(4)
C31 C27 C32 125.4(4)
C28 C27 C32 126.4(4)
C31 C27 U1 76.8(2)
C28 C27 U1 75.2(2)
C32 C27 U1 120.7(3)
C29 C28 C27 107.5(4)
C29 C28 C33 125.4(4)
C27 C28 C33 126.7(4)
C29 C28 U1 76.6(2)
C27 C28 U1 74.4(2)
C33 C28 U1 120.9(3)
C30 C29 C28 108.5(4)
C30 C29 C34 124.8(4)
C28 C29 C34 126.3(4)
C30 C29 U1 77.0(2)
C28 C29 U1 73.7(2)
C34 C29 U1 121.7(3)
C29 C30 C31 108.5(4)
C29 C30 C35 126.4(4)
C31 C30 C35 123.8(4)
C29 C30 U1 73.8(2)
C31 C30 U1 73.7(2)
C35 C30 U1 128.6(3)
C30 C31 C27 107.9(4)
C30 C31 C36 124.8(4)
C27 C31 C36 126.6(4)
C30 C31 U1 77.0(2)
C27 C31 U1 73.3(2)
C36 C31 U1 123.2(3)
C27 C32 H32A 109.5
C27 C32 H32B 109.5
H32A C32 H32B 109.5
C27 C32 H32C 109.5
H32A C32 H32C 109.5
H32B C32 H32C 109.5
C28 C33 H33A 109.5
C28 C33 H33B 109.5
H33A C33 H33B 109.5
C28 C33 H33C 109.5
H33A C33 H33C 109.5
H33B C33 H33C 109.5
C29 C34 H34A 109.5
C29 C34 H34B 109.5
H34A C34 H34B 109.5
C29 C34 H34C 109.5
H34A C34 H34C 109.5
H34B C34 H34C 109.5
C30 C35 H35A 109.5
C30 C35 H35B 109.5
H35A C35 H35B 109.5
C30 C35 H35C 109.5
H35A C35 H35C 109.5
H35B C35 H35C 109.5
C31 C36 H36A 109.5
C31 C36 H36B 109.5
H36A C36 H36B 109.5
C31 C36 H36C 109.5
H36A C36 H36C 109.5
H36B C36 H36C 109.5
Si3 C37 U1 147.5(2)
Si3 C37 H37A 99.9
U1 C37 H37A 99.9
Si3 C37 H37B 99.9
U1 C37 H37B 99.9
H37A C37 H37B 104.2
Si3 C38 H38A 109.5
Si3 C38 H38B 109.5
H38A C38 H38B 109.5
Si3 C38 H38C 109.5
H38A C38 H38C 109.5
H38B C38 H38C 109.5
Si3 C39 H39A 109.5
Si3 C39 H39B 109.5
H39A C39 H39B 109.5
Si3 C39 H39C 109.5
H39A C39 H39C 109.5
H39B C39 H39C 109.5
Si3 C40 H40A 109.5
Si3 C40 H40B 109.5
H40A C40 H40B 109.5
Si3 C40 H40C 109.5
H40A C40 H40C 109.5
H40B C40 H40C 109.5
C12 Si1 C15 107.3(2)
C12 Si1 C9 107.7(2)
C15 Si1 C9 112.46(19)
C12 Si1 C1 105.70(18)
C15 Si1 C1 110.22(18)
C9 Si1 C1 113.05(18)
C18 Si2 C24 111.6(2)
C18 Si2 C4 106.56(18)
C24 Si2 C4 109.31(18)
C18 Si2 C21 109.52(19)
C24 Si2 C21 112.4(2)
C4 Si2 C21 107.11(18)
C37 Si3 C38 111.8(2)
C37 Si3 C40 110.8(2)
C38 Si3 C40 105.9(2)
C37 Si3 C39 113.6(2)
C38 Si3 C39 108.6(2)
C40 Si3 C39 105.8(2)
C37 U1 C8 120.87(13)
C37 U1 C3 83.54(13)
C8 U1 C3 79.25(11)
C37 U1 C5 133.04(13)
C8 U1 C5 80.49(12)
C3 U1 C5 58.21(12)
C37 U1 C2 79.78(13)
C8 U1 C2 57.85(11)
C3 U1 C2 30.78(11)
C5 U1 C2 79.25(12)
C37 U1 C4 103.40(13)
C8 U1 C4 89.30(11)
C3 U1 C4 31.02(11)
C5 U1 C4 30.82(11)
C2 U1 C4 59.36(11)
C37 U1 C7 151.30(13)
C8 U1 C7 30.63(12)
C3 U1 C7 85.40(11)
C5 U1 C7 58.19(12)
C2 U1 C7 77.21(11)
C4 U1 C7 79.20(11)
C37 U1 C6 160.64(13)
C8 U1 C6 58.21(12)
C3 U1 C6 77.29(12)
C5 U1 C6 30.45(11)
C2 U1 C6 85.03(11)
C4 U1 C6 58.08(11)
C7 U1 C6 29.99(11)
C37 U1 C1 93.30(12)
C8 U1 C1 30.96(11)
C3 U1 C1 59.14(11)
C5 U1 C1 89.36(11)
C2 U1 C1 30.57(11)
C4 U1 C1 81.86(11)
C7 U1 C1 58.44(11)
C6 U1 C1 79.24(12)
C37 U1 C27 80.21(13)
C8 U1 C27 108.64(13)
C3 U1 C27 163.73(12)
C5 U1 C27 136.01(11)
C2 U1 C27 142.75(12)
C4 U1 C27 156.91(12)
C7 U1 C27 108.74(12)
C6 U1 C27 118.98(12)
C1 U1 C27 120.98(12)
C37 U1 C28 79.28(13)
C8 U1 C28 135.35(12)
C3 U1 C28 145.31(12)
C5 U1 C28 116.18(12)
C2 U1 C28 159.05(12)
C4 U1 C28 126.97(12)
C7 U1 C28 122.45(12)
C6 U1 C28 115.55(12)
C1 U1 C28 151.11(12)
C27 U1 C28 30.47(13)
C37 U1 C31 108.66(13)
C8 U1 C31 85.90(12)
C3 U1 C31 164.33(12)
C5 U1 C31 114.56(12)
C2 U1 C31 139.52(12)
C4 U1 C31 145.13(12)
C7 U1 C31 79.25(12)
C6 U1 C31 90.69(12)
C1 U1 C31 109.14(12)
C27 U1 C31 29.93(12)
C28 U1 C31 49.48(13)

loop_
_geom_bond_atom_site_label_1
_geom_bond_atom_site_label_2
_geom_bond_distance
C1 C2 1.418(5)
C1 C8 1.425(5)
C1 Si1 1.910(4)
C1 U1 2.701(4)
C2 C3 1.415(5)
C2 U1 2.677(4)
C2 H2 0.95
C3 C4 1.428(5)
C3 U1 2.657(4)
C3 H3 0.95
C4 C5 1.419(5)
C4 Si2 1.910(4)
C4 U1 2.683(4)
C5 C6 1.407(5)
C5 U1 2.658(4)
C5 H5 0.95
C6 C7 1.395(5)
C6 U1 2.698(4)
C6 H6 0.95
C7 C8 1.409(5)
C7 U1 2.694(4)
C7 H7 0.95
C8 U1 2.635(4)
C8 H8 0.95
C9 C10 1.530(6)
C9 C11 1.545(6)
C9 Si1 1.906(4)
C9 H9 1
C10 H10A 0.98
C10 H10B 0.98
C10 H10C 0.98
C11 H11A 0.98
C11 H11B 0.98
C11 H11C 0.98
C12 C13 1.533(6)
C12 C14 1.540(7)
C12 Si1 1.900(4)
C12 H12 1
C13 H13A 0.98
C13 H13B 0.98
C13 H13C 0.98
C14 H14A 0.98
C14 H14B 0.98
C14 H14C 0.98
C15 C17 1.538(6)
C15 C16 1.545(6)
C15 Si1 1.907(4)
C15 H15 1
C16 H16A 0.98
C16 H16B 0.98
C16 H16C 0.98
C17 H17A 0.98
C17 H17B 0.98
C17 H17C 0.98
C18 C19 1.525(6)
C18 C20 1.526(6)
C18 Si2 1.894(4)
C18 H18 1
C19 H19A 0.98
C19 H19B 0.98
C19 H19C 0.98
C20 H20A 0.98
C20 H20B 0.98
C20 H20C 0.98
C21 C23 1.516(6)
C21 C22 1.542(6)
C21 Si2 1.908(4)
C21 H21 1
C22 H22A 0.98
C22 H22B 0.98
C22 H22C 0.98
C23 H23A 0.98
C23 H23B 0.98
C23 H23C 0.98
C24 C25 1.535(6)
C24 C26 1.544(6)
C24 Si2 1.898(4)
C24 H24 1
C25 H25A 0.98
C25 H25B 0.98
C25 H25C 0.98
C26 H26A 0.98
C26 H26B 0.98
C26 H26C 0.98
C27 C31 1.421(6)
C27 C28 1.436(6)
C27 C32 1.500(5)
C27 U1 2.728(4)
C28 C29 1.414(6)
C28 C33 1.501(6)
C28 U1 2.738(4)
C29 C30 1.409(6)
C29 C34 1.527(5)
C29 U1 2.774(4)
C30 C31 1.414(5)
C30 C35 1.506(6)
C30 U1 2.814(4)
C31 C36 1.504(6)
C31 U1 2.772(4)
C32 H32A 0.98
C32 H32B 0.98
C32 H32C 0.98
C33 H33A 0.98
C33 H33B 0.98
C33 H33C 0.98
C34 H34A 0.98
C34 H34B 0.98
C34 H34C 0.98
C35 H35A 0.98
C35 H35B 0.98
C35 H35C 0.98
C36 H36A 0.98
C36 H36B 0.98
C36 H36C 0.98
C37 Si3 1.855(4)
C37 U1 2.464(4)
C37 H37A 0.99
C37 H37B 0.99
C38 Si3 1.882(5)
C38 H38A 0.98
C38 H38B 0.98
C38 H38C 0.98
C39 Si3 1.882(5)
C39 H39A 0.98
C39 H39B 0.98
C39 H39C 0.98
C40 Si3 1.890(5)
C40 H40A 0.98
C40 H40B 0.98
C40 H40C 0.98
